data_7057469
loop_
_publ_author_name
'Qi, Yunpeng'
'Liu, Wenjing'
'Wang, Yongtao'
'Ma, Lei'
'Yu, Yongjiang'
'Zhang, Yan'
'Ren, Litong'

_publ_section_title
;
 The inherent mechanism of mechanochromism under different stress:
 electron cloud density distribution, J-type stacking, pore structure and
 collapse of J-type stacking
;
_journal_issue 14
_journal_name_full 'New Journal of Chemistry'
_journal_page_first 11373
_journal_paper_doi 10.1039/C7NJ04543C
_journal_volume 42
_journal_year 2018
_chemical_formula_moiety 'C41 H37 B F2 O3'
_chemical_formula_sum 'C41 H37 B F2 O3'
_chemical_formula_weight 626.51
_space_group_crystal_system triclinic
_space_group_IT_number 2
_space_group_name_Hall '-P 1'
_space_group_name_H-M_alt 'P -1'
_symmetry_space_group_name_Hall '-P 1'
_symmetry_space_group_name_H-M 'P -1'
_atom_sites_solution_hydrogens geom
_atom_sites_solution_primary direct
_audit_creation_date 2018-05-10
_audit_creation_method
;
Olex2 1.2
(compiled 2017.08.10 svn.r3458 for OlexSys, GUI svn.r5381)
;
_audit_update_record
;
2018-05-10 deposited with the CCDC.
2018-05-28 downloaded from the CCDC.
;
_cell_angle_alpha 79.786(6)
_cell_angle_beta 81.679(7)
_cell_angle_gamma 88.050(7)
_cell_formula_units_Z 2
_cell_length_a 9.163(3)
_cell_length_b 10.232(3)
_cell_length_c 17.761(5)
_cell_measurement_reflns_used 1143
_cell_measurement_temperature 173
_cell_measurement_theta_max 21.17
_cell_measurement_theta_min 2.155
_cell_volume 1621.5(8)
_computing_cell_refinement 'SAINT v8.34A (Bruker, 2013)'
_computing_data_reduction 'SAINT v8.34A (Bruker, 2013)'
_computing_molecular_graphics 'Olex2 (Dolomanov et al., 2009)'
_computing_publication_material 'Olex2 (Dolomanov et al., 2009)'
_computing_structure_refinement 'ShelXL (Sheldrick, 2015)'
_computing_structure_solution 'ShelXT (Sheldrick, 2015)'
_diffrn_ambient_temperature 173
_diffrn_measured_fraction_theta_full 0.980
_diffrn_measured_fraction_theta_max 0.976
_diffrn_measurement_device_type 'Bruker APEX-II CCD'
_diffrn_measurement_method '\f and \w scans'
_diffrn_radiation_type MoK\a
_diffrn_radiation_wavelength 0.71073
_diffrn_reflns_av_R_equivalents 0.0682
_diffrn_reflns_av_unetI/netI 0.1314
_diffrn_reflns_Laue_measured_fraction_full 0.980
_diffrn_reflns_Laue_measured_fraction_max 0.976
_diffrn_reflns_limit_h_max 11
_diffrn_reflns_limit_h_min -11
_diffrn_reflns_limit_k_max 11
_diffrn_reflns_limit_k_min -12
_diffrn_reflns_limit_l_max 21
_diffrn_reflns_limit_l_min -22
_diffrn_reflns_number 12877
_diffrn_reflns_point_group_measured_fraction_full 0.980
_diffrn_reflns_point_group_measured_fraction_max 0.976
_diffrn_reflns_theta_full 26.000
_diffrn_reflns_theta_max 26.391
_diffrn_reflns_theta_min 2.023
_diffrn_standards_number 0
_exptl_absorpt_coefficient_mu 0.087
_exptl_absorpt_correction_T_max 0.7454
_exptl_absorpt_correction_T_min 0.6752
_exptl_absorpt_correction_type multi-scan
_exptl_absorpt_process_details
'SADABS-2014/5 (Bruker,2014/5) was used for absorption correction. wR2(int) was 0.0561 before and 0.0438 after correction. The Ratio of minimum to maximum transmission is 0.9058. The \l/2 correction factor is 0.00150.'
_exptl_crystal_colour yellow
_exptl_crystal_colour_primary yellow
_exptl_crystal_density_diffrn 1.283
_exptl_crystal_description block
_exptl_crystal_F_000 660
_exptl_crystal_size_max 0.18
_exptl_crystal_size_mid 0.15
_exptl_crystal_size_min 0.12
_refine_diff_density_max 0.454
_refine_diff_density_min -0.337
_refine_diff_density_rms 0.056
_refine_ls_extinction_method none
_refine_ls_goodness_of_fit_ref 0.962
_refine_ls_hydrogen_treatment constr
_refine_ls_matrix_type full
_refine_ls_number_parameters 452
_refine_ls_number_reflns 6486
_refine_ls_number_restraints 77
_refine_ls_restrained_S_all 0.974
_refine_ls_R_factor_all 0.1789
_refine_ls_R_factor_gt 0.0686
_refine_ls_shift/su_max 0.000
_refine_ls_shift/su_mean 0.000
_refine_ls_structure_factor_coef Fsqd
_refine_ls_weighting_details 'w=1/[\s^2^(Fo^2^)+(0.0974P)^2^] where P=(Fo^2^+2Fc^2^)/3'
_refine_ls_weighting_scheme calc
_refine_ls_wR_factor_gt 0.1566
_refine_ls_wR_factor_ref 0.2151
_reflns_Friedel_coverage 0.000
_reflns_number_gt 2880
_reflns_number_total 6486
_reflns_threshold_expression 'I > 2\s(I)'
_cod_data_source_file c7nj04543c2.cif
_cod_data_source_block mo_20180235-4_0m
_cod_depositor_comments 'Adding full bibliography for 7057465--7057469.cif.'
_cod_original_cell_volume 1621.4(8)
_cod_database_code 7057469
_shelx_shelxl_version_number 2014/7
_shelx_space_group_comment
;
The symmetry employed for this shelxl refinement is uniquely defined
by the following loop, which should always be used as a source of
symmetry information in preference to the above space-group names.
They are only intended as comments.
;
_shelx_estimated_absorpt_t_max 0.990
_shelx_estimated_absorpt_t_min 0.985
_olex2_refinement_description
;
1. Fixed Uiso
 At 1.2 times of:
  All C(H) groups, All C(H,H) groups, All C(H,H,H,H) groups
 At 1.5 times of:
  All C(H,H,H) groups
2. Restrained distances
 C37-C38 \\sim C37-C36 \\sim C39-C38 \\sim C39-C40 \\sim C41-C40
 with sigma of 0.02
 C44-C40 \\sim C39-C40 \\sim C44-C43 \\sim C39-C38 \\sim C37-C38 \\sim C42-C43
 with sigma of 0.02
3. Rigid bond restraints
 with sigma for 1-2 distances of 0.005 and sigma for 1-3 distances of 0.005
 C7, C21
 with sigma for 1-2 distances of 0.01 and sigma for 1-3 distances of 0.01
4. Uiso/Uaniso restraints and constraints
Uanis(C36) \\sim Ueq, Uanis(C37) \\sim Ueq, Uanis(C38) \\sim Ueq, Uanis(C39)
\\sim Ueq: with sigma of 0.005 and sigma for terminal atoms of 0.01
Uanis(C42) \\sim Ueq, Uanis(C43) \\sim Ueq, Uanis(C44) \\sim Ueq: with sigma of
0.005 and sigma for terminal atoms of 0.01
Uanis(C21) \\sim Ueq: with sigma of 0.005 and sigma for terminal atoms of 0.01
5. Others
 Fixed Sof: H36A(0.6) H36B(0.6) H36C(0.4) H36D(0.4) C37(0.6) H37A(0.6)
 H37B(0.6) C38(0.6) H38A(0.6) H38B(0.6) C39(0.6) H39A(0.6) H39B(0.6) H40A(0.6)
 H40B(0.6) H40C(0.4) H40D(0.4) C42(0.4) H42A(0.4) H42B(0.4) C43(0.4) H43A(0.4)
 H43B(0.4) C44(0.4) H44A(0.4) H44B(0.4)
6.a Secondary CH2 refined with riding coordinates:
 C36(H36A,H36B), C36(H36C,H36D), C37(H37A,H37B), C38(H38A,H38B), C39(H39A,
 H39B), C40(H40A,H40B), C40(H40C,H40D), C42(H42A,H42B), C43(H43A,H43B),
 C44(H44A,H44B)
6.b Aromatic/amide H refined with riding coordinates:
 C1(H1), C2(H2), C3(H3), C4(H4), C5(H5), C10(H10), C11(H11), C12(H12),
 C13(H13), C14(H14), C16(H16), C17(H17), C18(H18), C19(H19), C20(H20), C22(H22),
  C23(H23), C25(H25), C26(H26), C28(H28), C31(H31), C32(H32), C34(H34), C35(H35)
6.c Idealised Me refined as rotating group:
 C41(H41A,H41B,H41C)
;
_olex2_submission_special_instructions 'No special instructions were received'

loop_
_space_group_symop_operation_xyz
'x, y, z'
'-x, -y, -z'

loop_
_atom_site_label
_atom_site_type_symbol
_atom_site_fract_x
_atom_site_fract_y
_atom_site_fract_z
_atom_site_U_iso_or_equiv
_atom_site_adp_type
_atom_site_occupancy
_atom_site_site_symmetry_order
_atom_site_calc_flag
_atom_site_refinement_flags_posn
_atom_site_refinement_flags_adp
_atom_site_refinement_flags_occupancy
_atom_site_disorder_assembly
_atom_site_disorder_group
F1 F 0.2795(3) 0.1917(2) 0.65107(13) 0.0558(7) Uani 1 1 d . . . . .
F2 F 0.4836(3) 0.2336(2) 0.56331(15) 0.0632(7) Uani 1 1 d . . . . .
O1 O 0.3783(3) 0.4016(2) 0.62626(17) 0.0519(8) Uani 1 1 d . . . . .
O2 O 0.2586(3) 0.3165(2) 0.53024(15) 0.0452(7) Uani 1 1 d . . . . .
O3 O -0.0640(3) 0.4929(3) 0.24009(15) 0.0549(8) Uani 1 1 d . . . . .
C1 C 0.7359(4) 1.0165(3) 0.6145(2) 0.0353(9) Uani 1 1 d . . . . .
H1 H 0.6557 1.0182 0.5860 0.042 Uiso 1 1 calc R . . . .
C2 C 0.8725(4) 1.0551(3) 0.5764(2) 0.0419(10) Uani 1 1 d . . . . .
H2 H 0.8855 1.0854 0.5221 0.050 Uiso 1 1 calc R . . . .
C3 C 0.9917(4) 1.0503(4) 0.6167(2) 0.0426(10) Uani 1 1 d . . . . .
H3 H 1.0868 1.0760 0.5902 0.051 Uiso 1 1 calc R . . . .
C4 C 0.9705(4) 1.0077(4) 0.6959(2) 0.0438(10) Uani 1 1 d . . . . .
H4 H 1.0514 1.0054 0.7240 0.053 Uiso 1 1 calc R . . . .
C5 C 0.8342(4) 0.9687(4) 0.7340(2) 0.0381(9) Uani 1 1 d . . . . .
H5 H 0.8220 0.9373 0.7881 0.046 Uiso 1 1 calc R . . . .
C6 C 0.7124(4) 0.9747(3) 0.6939(2) 0.0295(8) Uani 1 1 d . . . . .
C7 C 0.5607(4) 0.9329(3) 0.7324(2) 0.0357(9) Uani 1 1 d . U . . .
C8 C 0.4900(4) 0.9836(3) 0.7926(2) 0.0363(9) Uani 1 1 d . . . . .
C9 C 0.5647(4) 1.0858(3) 0.8255(2) 0.0352(9) Uani 1 1 d . . . . .
C10 C 0.5980(4) 1.2118(3) 0.7838(2) 0.0398(10) Uani 1 1 d . . . . .
H10 H 0.5726 1.2368 0.7332 0.048 Uiso 1 1 calc R . . . .
C11 C 0.6682(5) 1.3010(4) 0.8162(3) 0.0510(11) Uani 1 1 d . . . . .
H11 H 0.6917 1.3869 0.7874 0.061 Uiso 1 1 calc R . . . .
C12 C 0.7044(5) 1.2663(4) 0.8899(3) 0.0544(12) Uani 1 1 d . . . . .
H12 H 0.7535 1.3278 0.9115 0.065 Uiso 1 1 calc R . . . .
C13 C 0.6689(4) 1.1413(4) 0.9322(2) 0.0504(11) Uani 1 1 d . . . . .
H13 H 0.6933 1.1171 0.9831 0.060 Uiso 1 1 calc R . . . .
C14 C 0.5983(4) 1.0526(4) 0.9004(2) 0.0396(9) Uani 1 1 d . . . . .
H14 H 0.5722 0.9677 0.9299 0.048 Uiso 1 1 calc R . . . .
C15 C 0.3365(4) 0.9464(4) 0.8311(2) 0.0351(9) Uani 1 1 d . . . . .
C16 C 0.2441(4) 1.0465(4) 0.8534(2) 0.0433(10) Uani 1 1 d . . . . .
H16 H 0.2791 1.1351 0.8438 0.052 Uiso 1 1 calc R . . . .
C17 C 0.1006(4) 1.0195(4) 0.8897(2) 0.0499(11) Uani 1 1 d . . . . .
H17 H 0.0386 1.0898 0.9043 0.060 Uiso 1 1 calc R . . . .
C18 C 0.0479(4) 0.8928(4) 0.9046(2) 0.0496(11) Uani 1 1 d . . . . .
H18 H -0.0504 0.8744 0.9289 0.060 Uiso 1 1 calc R . . . .
C19 C 0.1387(5) 0.7938(4) 0.8838(3) 0.0619(13) Uani 1 1 d . . . . .
H19 H 0.1030 0.7054 0.8944 0.074 Uiso 1 1 calc R . . . .
C20 C 0.2824(5) 0.8180(4) 0.8476(2) 0.0515(11) Uani 1 1 d . . . . .
H20 H 0.3436 0.7465 0.8341 0.062 Uiso 1 1 calc R . . . .
C21 C 0.4947(4) 0.8285(3) 0.6979(2) 0.0308(8) Uani 1 1 d . U . . .
C22 C 0.5562(4) 0.7018(3) 0.7088(2) 0.0369(9) Uani 1 1 d . . . . .
H22 H 0.6336 0.6834 0.7395 0.044 Uiso 1 1 calc R . . . .
C23 C 0.5074(4) 0.6021(3) 0.6759(2) 0.0347(9) Uani 1 1 d . . . . .
H23 H 0.5496 0.5156 0.6849 0.042 Uiso 1 1 calc R . . . .
C24 C 0.3960(4) 0.6284(3) 0.6293(2) 0.0349(9) Uani 1 1 d . . . . .
C25 C 0.3356(4) 0.7564(3) 0.6173(2) 0.0412(10) Uani 1 1 d . . . . .
H25 H 0.2611 0.7763 0.5849 0.049 Uiso 1 1 calc R . . . .
C26 C 0.3833(4) 0.8542(3) 0.6521(2) 0.0394(9) Uani 1 1 d . . . . .
H26 H 0.3394 0.9401 0.6445 0.047 Uiso 1 1 calc R . . . .
C27 C 0.3507(4) 0.5221(3) 0.5918(2) 0.0383(9) Uani 1 1 d . . . . .
C28 C 0.2822(4) 0.5433(3) 0.5270(2) 0.0388(9) Uani 1 1 d . . . . .
H28 H 0.2675 0.6316 0.5017 0.047 Uiso 1 1 calc R . . . .
C29 C 0.2343(4) 0.4388(3) 0.4980(2) 0.0328(9) Uani 1 1 d . . . . .
C30 C 0.1523(4) 0.4541(3) 0.4328(2) 0.0304(8) Uani 1 1 d . . . . .
C31 C 0.1064(4) 0.5795(3) 0.3977(2) 0.0372(9) Uani 1 1 d . . . . .
H31 H 0.1274 0.6553 0.4182 0.045 Uiso 1 1 calc R . . . .
C32 C 0.0322(4) 0.5965(4) 0.3349(2) 0.0416(10) Uani 1 1 d . . . . .
H32 H 0.0015 0.6825 0.3127 0.050 Uiso 1 1 calc R . . . .
C33 C 0.0027(4) 0.4860(4) 0.3040(2) 0.0387(9) Uani 1 1 d . . . . .
C34 C 0.0451(4) 0.3601(3) 0.3379(2) 0.0383(9) Uani 1 1 d . . . . .
H34 H 0.0246 0.2846 0.3169 0.046 Uiso 1 1 calc R . . . .
C35 C 0.1169(4) 0.3448(3) 0.4018(2) 0.0379(9) Uani 1 1 d . . . . .
H35 H 0.1430 0.2581 0.4254 0.045 Uiso 1 1 calc R . . . .
C36 C -0.1044(7) 0.6222(5) 0.2029(3) 0.0785(16) Uani 1 1 d D U . . .
H36A H -0.0274 0.6871 0.2041 0.094 Uiso 0.6 1 calc R . P A 1
H36B H -0.1986 0.6512 0.2302 0.094 Uiso 0.6 1 calc R . P A 1
H36C H -0.0189 0.6692 0.1701 0.094 Uiso 0.4 1 calc R . P B 2
H36D H -0.1495 0.6773 0.2408 0.094 Uiso 0.4 1 calc R . P B 2
C37 C -0.1210(7) 0.6153(7) 0.1195(4) 0.0410(16) Uani 0.6 1 d D U P C 1
H37A H -0.1151 0.7055 0.0880 0.049 Uiso 0.6 1 calc R . P C 1
H37B H -0.0407 0.5602 0.0973 0.049 Uiso 0.6 1 calc R . P C 1
C38 C -0.2695(8) 0.5545(8) 0.1189(4) 0.045(2) Uani 0.6 1 d D U P C 1
H38A H -0.3487 0.6112 0.1405 0.054 Uiso 0.6 1 calc R . P C 1
H38B H -0.2756 0.4661 0.1525 0.054 Uiso 0.6 1 calc R . P C 1
C39 C -0.2945(9) 0.5396(6) 0.0381(4) 0.0501(18) Uani 0.6 1 d D U P C 1
H39A H -0.2093 0.4908 0.0151 0.060 Uiso 0.6 1 calc R . P C 1
H39B H -0.3829 0.4842 0.0426 0.060 Uiso 0.6 1 calc R . P C 1
C40 C -0.3147(6) 0.6644(4) -0.0161(3) 0.0658(13) Uani 1 1 d D . . . .
H40A H -0.2293 0.7221 -0.0178 0.079 Uiso 0.6 1 calc R . P C 1
H40B H -0.4036 0.7104 0.0055 0.079 Uiso 0.6 1 calc R . P C 1
H40C H -0.2823 0.7545 -0.0133 0.079 Uiso 0.4 1 calc R . P C 2
H40D H -0.4090 0.6450 0.0186 0.079 Uiso 0.4 1 calc R . P C 2
C41 C -0.3305(7) 0.6526(5) -0.0977(3) 0.0917(19) Uani 1 1 d D . . . .
H41A H -0.2416 0.6107 -0.1211 0.138 Uiso 1 1 calc GR . . . .
H41B H -0.3436 0.7412 -0.1277 0.138 Uiso 1 1 calc GR . . . .
H41C H -0.4165 0.5982 -0.0975 0.138 Uiso 1 1 calc GR . . . .
C42 C -0.2326(15) 0.5805(13) 0.1477(6) 0.053(3) Uani 0.4 1 d D U P C 2
H42A H -0.2734 0.4905 0.1672 0.064 Uiso 0.4 1 calc R . P C 2
H42B H -0.3138 0.6465 0.1429 0.064 Uiso 0.4 1 calc R . P C 2
C43 C -0.1284(13) 0.5871(12) 0.0748(6) 0.062(3) Uani 0.4 1 d D U P C 2
H43A H -0.0492 0.5201 0.0835 0.075 Uiso 0.4 1 calc R . P C 2
H43B H -0.0818 0.6756 0.0620 0.075 Uiso 0.4 1 calc R . P C 2
C44 C -0.1998(13) 0.5629(11) 0.0049(7) 0.062(3) Uani 0.4 1 d D U P C 2
H44A H -0.1220 0.5637 -0.0401 0.075 Uiso 0.4 1 calc R . P C 2
H44B H -0.2452 0.4738 0.0171 0.075 Uiso 0.4 1 calc R . P C 2
B1 B 0.3522(5) 0.2831(4) 0.5931(3) 0.0443(12) Uani 1 1 d . . . . .

loop_
_atom_site_aniso_label
_atom_site_aniso_U_11
_atom_site_aniso_U_22
_atom_site_aniso_U_33
_atom_site_aniso_U_23
_atom_site_aniso_U_13
_atom_site_aniso_U_12
F1 0.0717(17) 0.0382(13) 0.0626(16) -0.0042(12) -0.0291(13) -0.0110(11)
F2 0.0491(15) 0.0497(14) 0.0980(19) -0.0227(14) -0.0245(14) 0.0080(11)
O1 0.0658(19) 0.0264(14) 0.074(2) -0.0105(14) -0.0433(16) 0.0004(13)
O2 0.0560(18) 0.0269(14) 0.0602(18) -0.0121(13) -0.0277(14) -0.0004(12)
O3 0.088(2) 0.0424(16) 0.0425(16) -0.0134(14) -0.0306(16) 0.0077(15)
C1 0.041(2) 0.033(2) 0.034(2) -0.0082(17) -0.0095(17) -0.0011(16)
C2 0.052(3) 0.036(2) 0.036(2) -0.0076(18) 0.0008(19) 0.0008(18)
C3 0.032(2) 0.044(2) 0.055(3) -0.020(2) 0.0007(19) -0.0063(17)
C4 0.033(2) 0.050(2) 0.055(3) -0.021(2) -0.013(2) -0.0066(18)
C5 0.038(2) 0.043(2) 0.036(2) -0.0128(18) -0.0101(18) 0.0034(18)
C6 0.0295(19) 0.0227(17) 0.040(2) -0.0122(16) -0.0085(16) 0.0012(14)
C7 0.035(2) 0.036(2) 0.037(2) -0.0054(18) -0.0108(17) 0.0027(16)
C8 0.037(2) 0.034(2) 0.037(2) -0.0025(18) -0.0081(18) 0.0042(17)
C9 0.039(2) 0.029(2) 0.040(2) -0.0116(18) -0.0070(17) 0.0003(16)
C10 0.045(2) 0.033(2) 0.043(2) -0.0134(19) -0.0058(19) 0.0010(17)
C11 0.056(3) 0.032(2) 0.069(3) -0.019(2) -0.011(2) -0.0048(19)
C12 0.052(3) 0.054(3) 0.069(3) -0.036(3) -0.015(2) -0.005(2)
C13 0.048(3) 0.070(3) 0.041(2) -0.027(2) -0.013(2) 0.001(2)
C14 0.044(2) 0.043(2) 0.032(2) -0.0078(19) -0.0049(18) -0.0018(18)
C15 0.033(2) 0.037(2) 0.035(2) -0.0058(17) -0.0045(16) -0.0009(16)
C16 0.038(2) 0.034(2) 0.058(3) -0.014(2) -0.003(2) -0.0067(17)
C17 0.044(3) 0.049(3) 0.058(3) -0.019(2) -0.002(2) 0.009(2)
C18 0.033(2) 0.061(3) 0.051(3) -0.004(2) 0.000(2) -0.005(2)
C19 0.052(3) 0.045(3) 0.080(3) -0.005(2) 0.012(2) -0.013(2)
C20 0.052(3) 0.034(2) 0.064(3) -0.010(2) 0.010(2) -0.0015(19)
C21 0.0339(19) 0.0292(17) 0.0329(19) -0.0105(15) -0.0100(15) -0.0015(15)
C22 0.037(2) 0.036(2) 0.044(2) -0.0161(19) -0.0166(18) 0.0018(17)
C23 0.037(2) 0.0256(19) 0.045(2) -0.0103(17) -0.0131(18) 0.0005(16)
C24 0.037(2) 0.0270(19) 0.044(2) -0.0083(17) -0.0125(18) -0.0054(16)
C25 0.038(2) 0.031(2) 0.061(3) -0.012(2) -0.024(2) 0.0026(17)
C26 0.043(2) 0.031(2) 0.050(2) -0.0140(19) -0.017(2) 0.0031(17)
C27 0.038(2) 0.0224(19) 0.058(3) -0.0091(18) -0.017(2) -0.0018(16)
C28 0.043(2) 0.0248(19) 0.053(2) -0.0071(18) -0.021(2) -0.0044(16)
C29 0.035(2) 0.0235(19) 0.041(2) -0.0080(17) -0.0072(17) 0.0019(15)
C30 0.033(2) 0.0257(18) 0.034(2) -0.0093(16) -0.0045(16) -0.0006(15)
C31 0.052(2) 0.0260(19) 0.037(2) -0.0128(17) -0.0065(19) -0.0058(17)
C32 0.058(3) 0.032(2) 0.037(2) -0.0092(18) -0.011(2) 0.0039(18)
C33 0.047(2) 0.041(2) 0.031(2) -0.0131(19) -0.0095(18) 0.0038(18)
C34 0.048(2) 0.030(2) 0.041(2) -0.0147(18) -0.0091(19) 0.0027(17)
C35 0.040(2) 0.029(2) 0.046(2) -0.0111(18) -0.0047(19) 0.0011(16)
C36 0.119(4) 0.061(3) 0.066(3) -0.020(2) -0.042(3) 0.025(3)
C37 0.044(3) 0.043(3) 0.038(3) -0.008(3) -0.011(3) -0.002(3)
C38 0.046(4) 0.046(4) 0.044(4) -0.006(3) -0.012(3) -0.001(3)
C39 0.055(4) 0.047(3) 0.053(4) -0.008(3) -0.022(3) -0.006(3)
C40 0.079(4) 0.054(3) 0.065(3) -0.008(3) -0.019(3) 0.003(2)
C41 0.141(6) 0.084(4) 0.061(3) -0.009(3) -0.056(4) 0.003(4)
C42 0.056(5) 0.046(5) 0.055(5) -0.005(4) -0.003(4) -0.001(4)
C43 0.065(5) 0.061(5) 0.061(5) -0.010(4) -0.009(4) 0.002(4)
C44 0.062(5) 0.062(5) 0.064(5) -0.015(4) -0.008(4) -0.001(4)
B1 0.044(3) 0.026(2) 0.070(3) -0.009(2) -0.028(3) -0.001(2)

loop_
_atom_type_symbol
_atom_type_description
_atom_type_scat_dispersion_real
_atom_type_scat_dispersion_imag
_atom_type_scat_source
C C 0.0033 0.0016 'International Tables Vol C Tables 4.2.6.8 and 6.1.1.4'
H H 0.0000 0.0000 'International Tables Vol C Tables 4.2.6.8 and 6.1.1.4'
B B 0.0013 0.0007 'International Tables Vol C Tables 4.2.6.8 and 6.1.1.4'
F F 0.0171 0.0103 'International Tables Vol C Tables 4.2.6.8 and 6.1.1.4'
O O 0.0106 0.0060 'International Tables Vol C Tables 4.2.6.8 and 6.1.1.4'

loop_
_geom_angle_atom_site_label_1
_geom_angle_atom_site_label_2
_geom_angle_atom_site_label_3
_geom_angle
C27 O1 B1 122.0(3)
C29 O2 B1 122.4(3)
C33 O3 C36 117.1(3)
C2 C1 H1 119.3
C2 C1 C6 121.4(4)
C6 C1 H1 119.3
C1 C2 H2 119.9
C1 C2 C3 120.2(4)
C3 C2 H2 119.9
C2 C3 H3 120.4
C4 C3 C2 119.2(4)
C4 C3 H3 120.4
C3 C4 H4 119.7
C5 C4 C3 120.6(4)
C5 C4 H4 119.7
C4 C5 H5 119.7
C4 C5 C6 120.7(3)
C6 C5 H5 119.7
C1 C6 C5 117.9(3)
C1 C6 C7 119.0(3)
C5 C6 C7 123.1(3)
C6 C7 C21 114.1(3)
C8 C7 C6 123.0(3)
C8 C7 C21 122.9(3)
C7 C8 C9 120.0(3)
C7 C8 C15 124.3(3)
C15 C8 C9 115.6(3)
C10 C9 C8 122.2(3)
C10 C9 C14 119.3(4)
C14 C9 C8 118.6(3)
C9 C10 H10 120.1
C11 C10 C9 119.8(4)
C11 C10 H10 120.1
C10 C11 H11 119.7
C12 C11 C10 120.6(4)
C12 C11 H11 119.7
C11 C12 H12 120.1
C11 C12 C13 119.8(4)
C13 C12 H12 120.1
C12 C13 H13 120.1
C14 C13 C12 119.8(4)
C14 C13 H13 120.1
C9 C14 H14 119.7
C13 C14 C9 120.7(4)
C13 C14 H14 119.7
C16 C15 C8 117.8(3)
C16 C15 C20 117.8(3)
C20 C15 C8 124.5(3)
C15 C16 H16 119.5
C15 C16 C17 121.0(3)
C17 C16 H16 119.5
C16 C17 H17 119.7
C18 C17 C16 120.6(4)
C18 C17 H17 119.7
C17 C18 H18 120.7
C19 C18 C17 118.7(4)
C19 C18 H18 120.7
C18 C19 H19 119.1
C18 C19 C20 121.9(4)
C20 C19 H19 119.1
C15 C20 C19 120.1(4)
C15 C20 H20 120.0
C19 C20 H20 120.0
C22 C21 C7 117.6(3)
C26 C21 C7 123.6(3)
C26 C21 C22 118.7(3)
C21 C22 H22 119.3
C23 C22 C21 121.4(3)
C23 C22 H22 119.3
C22 C23 H23 120.1
C22 C23 C24 119.9(3)
C24 C23 H23 120.1
C23 C24 C25 118.8(3)
C23 C24 C27 118.9(3)
C25 C24 C27 122.2(3)
C24 C25 H25 119.7
C26 C25 C24 120.6(3)
C26 C25 H25 119.7
C21 C26 H26 119.7
C25 C26 C21 120.7(3)
C25 C26 H26 119.7
O1 C27 C24 114.6(3)
O1 C27 C28 121.0(3)
C28 C27 C24 124.4(3)
C27 C28 H28 119.4
C27 C28 C29 121.1(3)
C29 C28 H28 119.4
O2 C29 C28 120.3(3)
O2 C29 C30 115.6(3)
C28 C29 C30 124.0(3)
C31 C30 C29 121.4(3)
C35 C30 C29 121.5(3)
C35 C30 C31 117.1(3)
C30 C31 H31 118.9
C32 C31 C30 122.3(3)
C32 C31 H31 118.9
C31 C32 H32 120.4
C31 C32 C33 119.1(3)
C33 C32 H32 120.4
O3 C33 C32 123.7(3)
O3 C33 C34 116.3(3)
C34 C33 C32 120.1(3)
C33 C34 H34 120.0
C35 C34 C33 119.9(3)
C35 C34 H34 120.0
C30 C35 H35 119.3
C34 C35 C30 121.4(3)
C34 C35 H35 119.3
O3 C36 H36A 110.0
O3 C36 H36B 110.0
O3 C36 H36C 111.7
O3 C36 H36D 111.7
O3 C36 C37 108.4(4)
O3 C36 C42 100.5(5)
H36A C36 H36B 108.4
H36C C36 H36D 109.4
C37 C36 H36A 110.0
C37 C36 H36B 110.0
C42 C36 H36C 111.7
C42 C36 H36D 111.7
C36 C37 H37A 110.0
C36 C37 H37B 110.0
H37A C37 H37B 108.4
C38 C37 C36 108.4(6)
C38 C37 H37A 110.0
C38 C37 H37B 110.0
C37 C38 H38A 109.1
C37 C38 H38B 109.1
C37 C38 C39 112.3(6)
H38A C38 H38B 107.9
C39 C38 H38A 109.1
C39 C38 H38B 109.1
C38 C39 H39A 108.2
C38 C39 H39B 108.2
H39A C39 H39B 107.4
C40 C39 C38 116.1(6)
C40 C39 H39A 108.2
C40 C39 H39B 108.2
C39 C40 H40A 108.0
C39 C40 H40B 108.0
C39 C40 C41 117.1(4)
H40A C40 H40B 107.3
H40C C40 H40D 109.0
C41 C40 H40A 108.0
C41 C40 H40B 108.0
C41 C40 H40C 111.0
C41 C40 H40D 111.0
C44 C40 H40C 111.0
C44 C40 H40D 111.0
C44 C40 C41 103.8(6)
C40 C41 H41A 109.5
C40 C41 H41B 109.5
C40 C41 H41C 109.5
H41A C41 H41B 109.5
H41A C41 H41C 109.5
H41B C41 H41C 109.5
C36 C42 H42A 112.5
C36 C42 H42B 112.5
H42A C42 H42B 110.1
C43 C42 C36 96.0(9)
C43 C42 H42A 112.5
C43 C42 H42B 112.5
C42 C43 H43A 108.7
C42 C43 H43B 108.7
C42 C43 C44 114.4(10)
H43A C43 H43B 107.6
C44 C43 H43A 108.7
C44 C43 H43B 108.7
C40 C44 C43 112.8(9)
C40 C44 H44A 109.0
C40 C44 H44B 109.0
C43 C44 H44A 109.0
C43 C44 H44B 109.0
H44A C44 H44B 107.8
F1 B1 O1 107.8(4)
F1 B1 O2 108.6(3)
F2 B1 F1 111.2(3)
F2 B1 O1 109.5(3)
F2 B1 O2 108.6(4)
O1 B1 O2 111.2(3)

loop_
_geom_bond_atom_site_label_1
_geom_bond_atom_site_label_2
_geom_bond_distance
F1 B1 1.371(5)
F2 B1 1.363(5)
O1 C27 1.310(4)
O1 B1 1.479(5)
O2 C29 1.306(4)
O2 B1 1.490(5)
O3 C33 1.355(4)
O3 C36 1.432(5)
C1 H1 0.9500
C1 C2 1.369(5)
C1 C6 1.386(5)
C2 H2 0.9500
C2 C3 1.384(5)
C3 H3 0.9500
C3 C4 1.384(5)
C4 H4 0.9500
C4 C5 1.368(5)
C5 H5 0.9500
C5 C6 1.402(5)
C6 C7 1.498(5)
C7 C8 1.343(5)
C7 C21 1.505(5)
C8 C9 1.511(5)
C8 C15 1.502(5)
C9 C10 1.388(5)
C9 C14 1.391(5)
C10 H10 0.9500
C10 C11 1.381(5)
C11 H11 0.9500
C11 C12 1.379(6)
C12 H12 0.9500
C12 C13 1.387(6)
C13 H13 0.9500
C13 C14 1.374(5)
C14 H14 0.9500
C15 C16 1.382(5)
C15 C20 1.387(5)
C16 H16 0.9500
C16 C17 1.393(5)
C17 H17 0.9500
C17 C18 1.367(5)
C18 H18 0.9500
C18 C19 1.356(6)
C19 H19 0.9500
C19 C20 1.389(5)
C20 H20 0.9500
C21 C22 1.389(5)
C21 C26 1.385(5)
C22 H22 0.9500
C22 C23 1.378(5)
C23 H23 0.9500
C23 C24 1.395(5)
C24 C25 1.397(5)
C24 C27 1.473(5)
C25 H25 0.9500
C25 C26 1.378(5)
C26 H26 0.9500
C27 C28 1.369(5)
C28 H28 0.9500
C28 C29 1.377(5)
C29 C30 1.452(5)
C30 C31 1.402(5)
C30 C35 1.397(5)
C31 H31 0.9500
C31 C32 1.372(5)
C32 H32 0.9500
C32 C33 1.391(5)
C33 C34 1.390(5)
C34 H34 0.9500
C34 C35 1.375(5)
C35 H35 0.9500
C36 H36A 0.9900
C36 H36B 0.9900
C36 H36C 0.9900
C36 H36D 0.9900
C36 C37 1.525(7)
C36 C42 1.743(14)
C37 H37A 0.9900
C37 H37B 0.9900
C37 C38 1.518(8)
C38 H38A 0.9900
C38 H38B 0.9900
C38 C39 1.520(8)
C39 H39A 0.9900
C39 H39B 0.9900
C39 C40 1.479(7)
C40 H40A 0.9900
C40 H40B 0.9900
C40 H40C 0.9900
C40 H40D 0.9900
C40 C41 1.503(6)
C40 C44 1.493(10)
C41 H41A 0.9800
C41 H41B 0.9800
C41 H41C 0.9800
C42 H42A 0.9900
C42 H42B 0.9900
C42 C43 1.486(11)
C43 H43A 0.9900
C43 H43B 0.9900
C43 C44 1.545(11)
C44 H44A 0.9900
C44 H44B 0.9900

loop_
_geom_torsion_atom_site_label_1
_geom_torsion_atom_site_label_2
_geom_torsion_atom_site_label_3
_geom_torsion_atom_site_label_4
_geom_torsion
O1 C27 C28 C29 2.9(6)
O2 C29 C30 C31 173.7(3)
O2 C29 C30 C35 -6.8(5)
O3 C33 C34 C35 178.3(3)
O3 C36 C37 C38 78.8(6)
O3 C36 C42 C43 -97.1(8)
C1 C2 C3 C4 -0.8(6)
C1 C6 C7 C8 -127.1(4)
C1 C6 C7 C21 53.3(4)
C2 C1 C6 C5 -2.2(5)
C2 C1 C6 C7 -179.7(3)
C2 C3 C4 C5 1.0(6)
C3 C4 C5 C6 -1.8(6)
C4 C5 C6 C1 2.4(5)
C4 C5 C6 C7 179.7(3)
C5 C6 C7 C8 55.6(5)
C5 C6 C7 C21 -124.0(4)
C6 C1 C2 C3 1.5(5)
C6 C7 C8 C9 -1.1(5)
C6 C7 C8 C15 178.3(3)
C6 C7 C21 C22 69.4(4)
C6 C7 C21 C26 -106.2(4)
C7 C8 C9 C10 66.4(5)
C7 C8 C9 C14 -114.8(4)
C7 C8 C15 C16 -140.0(4)
C7 C8 C15 C20 41.8(6)
C7 C21 C22 C23 -176.7(3)
C7 C21 C26 C25 174.9(3)
C8 C7 C21 C22 -110.3(4)
C8 C7 C21 C26 74.1(5)
C8 C9 C10 C11 -179.1(3)
C8 C9 C14 C13 178.7(3)
C8 C15 C16 C17 -179.7(4)
C8 C15 C20 C19 179.6(4)
C9 C8 C15 C16 39.5(5)
C9 C8 C15 C20 -138.8(4)
C9 C10 C11 C12 -0.6(6)
C10 C9 C14 C13 -2.5(6)
C10 C11 C12 C13 -0.6(6)
C11 C12 C13 C14 0.2(6)
C12 C13 C14 C9 1.3(6)
C14 C9 C10 C11 2.1(5)
C15 C8 C9 C10 -113.1(4)
C15 C8 C9 C14 65.7(4)
C15 C16 C17 C18 0.4(6)
C16 C15 C20 C19 1.4(6)
C16 C17 C18 C19 0.6(6)
C17 C18 C19 C20 -0.5(7)
C18 C19 C20 C15 -0.5(7)
C20 C15 C16 C17 -1.4(6)
C21 C7 C8 C9 178.5(3)
C21 C7 C8 C15 -2.1(5)
C21 C22 C23 C24 1.3(5)
C22 C21 C26 C25 -0.7(5)
C22 C23 C24 C25 -0.2(5)
C22 C23 C24 C27 177.1(3)
C23 C24 C25 C26 -1.3(6)
C23 C24 C27 O1 23.9(5)
C23 C24 C27 C28 -157.4(4)
C24 C25 C26 C21 1.8(6)
C24 C27 C28 C29 -175.7(3)
C25 C24 C27 O1 -158.9(4)
C25 C24 C27 C28 19.8(6)
C26 C21 C22 C23 -0.9(5)
C27 O1 B1 F1 -133.4(4)
C27 O1 B1 F2 105.5(4)
C27 O1 B1 O2 -14.5(5)
C27 C24 C25 C26 -178.5(4)
C27 C28 C29 O2 -2.7(6)
C27 C28 C29 C30 175.7(3)
C28 C29 C30 C31 -4.7(6)
C28 C29 C30 C35 174.7(3)
C29 O2 B1 F1 133.2(3)
C29 O2 B1 F2 -105.8(4)
C29 O2 B1 O1 14.7(5)
C29 C30 C31 C32 178.3(3)
C29 C30 C35 C34 -177.0(3)
C30 C31 C32 C33 -0.8(6)
C31 C30 C35 C34 2.4(5)
C31 C32 C33 O3 -177.0(3)
C31 C32 C33 C34 1.5(6)
C32 C33 C34 C35 -0.3(6)
C33 O3 C36 C37 158.6(4)
C33 O3 C36 C42 -161.8(5)
C33 C34 C35 C30 -1.7(6)
C35 C30 C31 C32 -1.1(5)
C36 O3 C33 C32 0.5(6)
C36 O3 C33 C34 -178.1(4)
C36 C37 C38 C39 -178.3(5)
C36 C42 C43 C44 -176.9(9)
C37 C38 C39 C40 -69.0(9)
C38 C39 C40 C41 176.4(6)
C41 C40 C44 C43 161.0(8)
C42 C43 C44 C40 62.0(14)
B1 O1 C27 C24 -174.7(3)
B1 O1 C27 C28 6.6(6)
B1 O2 C29 C28 -7.0(6)
B1 O2 C29 C30 174.4(3)
